data_1533412
loop_
_publ_author_name
'Schuepp, B.'
'Wende, C.'

_publ_section_title
;
 Synthesis and crystal structure of Sm2 Ba4 Cu2 O9
;
_journal_name_full 'Journal of Alloys Compd.'
_journal_page_first 71
_journal_page_last 76
_journal_volume 361
_journal_year 2003
_chemical_formula_sum 'Ba4 Cu2 O9 Sm2'
_chemical_name_systematic 'Sm2 Ba4 Cu2 O9'
_space_group_IT_number 118
_symmetry_space_group_name_Hall 'P -4 -2n'
_symmetry_space_group_name_H-M 'P -4 n 2'
_cell_angle_alpha 90
_cell_angle_beta 90
_cell_angle_gamma 90
_cell_formula_units_Z 2
_cell_length_a 12.0496
_cell_length_b 12.0496
_cell_length_c 3.8649
_cell_volume 561.156
_citation_journal_id_ASTM JALCEU
_cod_data_source_file Schuepp_JALCEU_2003_116.cif
_cod_data_source_block Ba4Cu2O9Sm2
_cod_original_cell_volume 561.1559
_cod_database_code 1533412

loop_
_symmetry_equiv_pos_as_xyz
x,y,z
y,-x,-z
-x,-y,z
-y,x,-z
-x+1/2,y+1/2,z+1/2
y+1/2,x+1/2,-z+1/2
x+1/2,-y+1/2,z+1/2
-y+1/2,-x+1/2,-z+1/2

loop_
_atom_site_label
_atom_site_type_symbol
_atom_site_fract_x
_atom_site_fract_y
_atom_site_fract_z
_atom_site_occupancy
_atom_site_U_iso_or_equiv
Ba1 Ba+2 0.1136 0.1771 0.75 1 0.0
O3 O-2 0.412 0.912 0.25 1 0.0
O4 O-2 -0.025 0.286 0.24 1 0.0
Cu1 Cu+2 0.0985 0.4015 0.25 1 0.0
Sm1 Sm+3 0.3864 0.1136 0.25 1 0.0
O1 O-2 0 0 0.5 1 0.0
O2 O-2 0.259 0.241 0.25 1 0.0
